data_7044832
loop_
_publ_author_name
'Biancalana, Lorenzo'
'Zacchini, Stefano'
'Ferri, Nicola'
'Lupo, Maria Giovanna'
'Pampaloni, Guido'
'Marchetti, Fabio'

_publ_section_title
;
 Tuning the cytotoxicity of ruthenium(ii) para-cymene complexes by
 mono-substitution at a triphenylphosphine/phenoxydiphenylphosphine ligand
;
_journal_name_full 'Dalton Transactions'
_journal_paper_doi 10.1039/C7DT03385K
_journal_year 2017
_chemical_formula_sum 'C42 H57 O5 P Ru Si'
_chemical_formula_weight 802.00
_space_group_crystal_system triclinic
_space_group_IT_number 2
_space_group_name_Hall '-P 1'
_space_group_name_H-M_alt 'P -1'
_symmetry_space_group_name_Hall '-P 1'
_symmetry_space_group_name_H-M 'P -1'
_atom_sites_solution_hydrogens geom
_audit_creation_method SHELXL-2014/7
_audit_update_record
;
2017-08-30 deposited with the CCDC.
2017-11-15 downloaded from the CCDC.
;
_cell_angle_alpha 97.189(3)
_cell_angle_beta 93.247(3)
_cell_angle_gamma 101.528(3)
_cell_formula_units_Z 2
_cell_length_a 9.3525(8)
_cell_length_b 13.2672(12)
_cell_length_c 16.7694(15)
_cell_measurement_reflns_used 9876
_cell_measurement_temperature 100(2)
_cell_measurement_theta_max 29.0195
_cell_measurement_theta_min 2.2305
_cell_volume 2015.6(3)
_computing_cell_refinement 'APEX3 (Bruker AXS, 2015)'
_computing_data_collection 'APEX3 (Bruker AXS, 2015)'
_computing_data_reduction 'SAINT (Bruker AXS, 2015)'
_computing_molecular_graphics 'ORTEPIII (Johnson, 1996)'
_computing_publication_material 'XCIF 2014/2 (Bruker AXS, 2014)'
_computing_structure_refinement 'SHELXL-2014/7 (Sheldrick, 2014)'
_computing_structure_solution 'SHELXT (Sheldrick, 2015)'
_diffrn_ambient_temperature 100(2)
_diffrn_measured_fraction_theta_full 0.998
_diffrn_measured_fraction_theta_max 0.998
_diffrn_measurement_device_type 'PHOTON100 detector'
_diffrn_measurement_method 'phi and omega scans'
_diffrn_radiation_type MoK\a
_diffrn_radiation_wavelength 0.71073
_diffrn_reflns_av_R_equivalents 0.0301
_diffrn_reflns_av_unetI/netI 0.0291
_diffrn_reflns_Laue_measured_fraction_full 0.998
_diffrn_reflns_Laue_measured_fraction_max 0.998
_diffrn_reflns_limit_h_max 11
_diffrn_reflns_limit_h_min -11
_diffrn_reflns_limit_k_max 15
_diffrn_reflns_limit_k_min -15
_diffrn_reflns_limit_l_max 19
_diffrn_reflns_limit_l_min -19
_diffrn_reflns_number 23451
_diffrn_reflns_point_group_measured_fraction_full 0.998
_diffrn_reflns_point_group_measured_fraction_max 0.998
_diffrn_reflns_theta_full 25.048
_diffrn_reflns_theta_max 25.048
_diffrn_reflns_theta_min 1.228
_diffrn_source 'fine-focus sealed tube'
_exptl_absorpt_coefficient_mu 0.500
_exptl_absorpt_correction_T_max 0.7458
_exptl_absorpt_correction_T_min 0.6342
_exptl_absorpt_correction_type empirical
_exptl_absorpt_process_details
; 
 Data were corrected for Lorentz polarization and absorption
 effects (empirical absorption correction SADABS).
 R(int) =  0.1142 (selected reflections only, before parameter refinement)
 R(int) =  0.0497 (selected reflections only, after parameter refinement)
;
_exptl_crystal_colour yellow
_exptl_crystal_density_diffrn 1.321
_exptl_crystal_description prism
_exptl_crystal_F_000 844
_exptl_crystal_size_max 0.160
_exptl_crystal_size_mid 0.130
_exptl_crystal_size_min 0.100
_refine_diff_density_max 2.405
_refine_diff_density_min -1.092
_refine_diff_density_rms 0.097
_refine_ls_extinction_method none
_refine_ls_goodness_of_fit_ref 1.052
_refine_ls_hydrogen_treatment constr
_refine_ls_matrix_type full
_refine_ls_number_parameters 429
_refine_ls_number_reflns 7122
_refine_ls_number_restraints 44
_refine_ls_restrained_S_all 1.064
_refine_ls_R_factor_all 0.0574
_refine_ls_R_factor_gt 0.0527
_refine_ls_shift/su_max 0.000
_refine_ls_shift/su_mean 0.000
_refine_ls_structure_factor_coef Fsqd
_refine_ls_weighting_details 'w=1/[\s^2^(Fo^2^)+(0.0564P)^2^+7.4398P] where P=(Fo^2^+2Fc^2^)/3'
_refine_ls_weighting_scheme calc
_refine_ls_wR_factor_gt 0.1310
_refine_ls_wR_factor_ref 0.1345
_reflns_Friedel_coverage 0.000
_reflns_number_gt 6524
_reflns_number_total 7122
_reflns_threshold_expression 'I > 2\s(I)'
_cod_data_source_file c7dt03385k2.cif
_cod_data_source_block 6
_cod_database_code 7044832
_shelx_shelxl_version_number 2014/7
_shelx_space_group_comment
;
The symmetry employed for this shelxl refinement is uniquely defined
by the following loop, which should always be used as a source of
symmetry information in preference to the above space-group names.
They are only intended as comments.
;
_shelx_estimated_absorpt_t_min 0.924
_shelx_estimated_absorpt_t_max 0.952

loop_
_space_group_symop_operation_xyz
'x, y, z'
'-x, -y, -z'

loop_
_atom_site_label
_atom_site_type_symbol
_atom_site_fract_x
_atom_site_fract_y
_atom_site_fract_z
_atom_site_U_iso_or_equiv
_atom_site_adp_type
_atom_site_occupancy
_atom_site_site_symmetry_order
_atom_site_calc_flag
_atom_site_refinement_flags_posn
_atom_site_refinement_flags_adp
C1 C 0.6655(6) 0.7027(4) 0.9473(3) 0.0456(12) Uani 1 1 d . .
C2 C 0.6827(6) 0.7544(4) 0.8786(3) 0.0421(11) Uani 1 1 d . .
H2 H 0.5961 0.7497 0.8395 0.051 Uiso 1 1 calc R U
C3 C 0.8239(5) 0.7960(3) 0.8577(3) 0.0338(10) Uani 1 1 d . .
H3 H 0.8339 0.8190 0.8033 0.041 Uiso 1 1 calc R U
C4 C 0.9520(5) 0.7878(3) 0.9032(3) 0.0369(10) Uani 1 1 d . .
C5 C 0.9334(6) 0.7370(3) 0.9746(2) 0.0375(10) Uani 1 1 d . .
H5 H 1.0198 0.7180 1.0022 0.045 Uiso 1 1 calc R U
C6 C 0.7959(6) 0.6979(4) 0.9948(3) 0.0410(11) Uani 1 1 d . .
H6 H 0.7864 0.6496 1.0364 0.049 Uiso 1 1 calc R U
C7 C 0.5181(6) 0.6553(5) 0.9717(4) 0.0615(16) Uani 1 1 d . U
H7A H 0.4909 0.7021 1.0156 0.092 Uiso 1 1 calc R U
H7B H 0.5217 0.5885 0.9902 0.092 Uiso 1 1 calc R U
H7C H 0.4451 0.6442 0.9255 0.092 Uiso 1 1 calc R U
C8 C 1.1007(6) 0.8396(4) 0.8827(3) 0.0435(11) Uani 1 1 d . .
H8 H 1.0922 0.8524 0.8253 0.052 Uiso 1 1 calc R U
C9 C 1.1457(8) 0.9457(5) 0.9365(4) 0.0674(17) Uani 1 1 d . U
H9A H 1.2432 0.9807 0.9247 0.101 Uiso 1 1 calc DR U
H9B H 1.1477 0.9353 0.9933 0.101 Uiso 1 1 calc R U
H9C H 1.0748 0.9887 0.9256 0.101 Uiso 1 1 calc R U
C10 C 1.2153(5) 0.7749(4) 0.8913(3) 0.0457(12) Uani 1 1 d . .
H10A H 1.2328 0.7673 0.9482 0.069 Uiso 1 1 calc R U
H10B H 1.3067 0.8093 0.8717 0.069 Uiso 1 1 calc R U
H10C H 1.1808 0.7061 0.8596 0.069 Uiso 1 1 calc R U
C21 C 0.8086(5) 0.4268(3) 0.9080(2) 0.0314(9) Uani 1 1 d . .
C22 C 0.9636(5) 0.4679(4) 0.8825(3) 0.0342(10) Uani 1 1 d . .
C31 C 0.7766(4) 0.4671(3) 0.6747(2) 0.0199(7) Uani 1 1 d . .
C32 C 0.7617(5) 0.3740(3) 0.7067(2) 0.0289(9) Uani 1 1 d . .
H32 H 0.7266 0.3693 0.7585 0.035 Uiso 1 1 calc R U
C33 C 0.7982(5) 0.2883(3) 0.6632(3) 0.0338(10) Uani 1 1 d . .
H33 H 0.7887 0.2251 0.6855 0.041 Uiso 1 1 calc R U
C34 C 0.8481(4) 0.2938(3) 0.5877(3) 0.0297(9) Uani 1 1 d . .
H34 H 0.8735 0.2348 0.5583 0.036 Uiso 1 1 calc R U
C35 C 0.8611(4) 0.3856(3) 0.5549(3) 0.0299(9) Uani 1 1 d . .
H35 H 0.8946 0.3894 0.5027 0.036 Uiso 1 1 calc R U
C36 C 0.8255(4) 0.4717(3) 0.5977(2) 0.0243(8) Uani 1 1 d . .
H36 H 0.8343 0.5344 0.5748 0.029 Uiso 1 1 calc R U
C37 C 0.5256(4) 0.5424(3) 0.7165(3) 0.0251(8) Uani 1 1 d . .
C38 C 0.4528(4) 0.5422(3) 0.6431(3) 0.0319(9) Uani 1 1 d . .
H38 H 0.5059 0.5629 0.5992 0.038 Uiso 1 1 calc R U
C39 C 0.3000(5) 0.5116(3) 0.6332(3) 0.0378(10) Uani 1 1 d . .
H39 H 0.2494 0.5124 0.5826 0.045 Uiso 1 1 calc R U
C40 C 0.2230(5) 0.4803(4) 0.6959(3) 0.0431(12) Uani 1 1 d . .
H40 H 0.1194 0.4588 0.6887 0.052 Uiso 1 1 calc R U
C41 C 0.2946(6) 0.4801(6) 0.7683(4) 0.0678(18) Uani 1 1 d . U
H41 H 0.2406 0.4590 0.8118 0.081 Uiso 1 1 calc R U
C42 C 0.4468(5) 0.5105(5) 0.7798(4) 0.0571(15) Uani 1 1 d . U
H42 H 0.4962 0.5094 0.8307 0.069 Uiso 1 1 calc R U
C43 C 0.8942(4) 0.7255(3) 0.6646(2) 0.0180(7) Uani 1 1 d . .
C44 C 0.8975(4) 0.8160(3) 0.6294(2) 0.0198(7) Uani 1 1 d . .
C45 C 1.0366(4) 0.8719(3) 0.6176(3) 0.0296(9) Uani 1 1 d . .
H45 H 1.0441 0.9339 0.5938 0.036 Uiso 1 1 calc R U
C46 C 1.1635(4) 0.8398(3) 0.6395(3) 0.0319(9) Uani 1 1 d . .
H46 H 1.2561 0.8790 0.6300 0.038 Uiso 1 1 calc R U
C47 C 1.1551(4) 0.7508(3) 0.6752(2) 0.0265(8) Uani 1 1 d . .
H47 H 1.2422 0.7291 0.6908 0.032 Uiso 1 1 calc R U
C48 C 1.0201(4) 0.6930(3) 0.6883(2) 0.0217(8) Uani 1 1 d . .
H48 H 1.0138 0.6319 0.7131 0.026 Uiso 1 1 calc R U
C49 C 0.5860(4) 0.8488(3) 0.6658(3) 0.0291(9) Uani 1 1 d . .
H49A H 0.6274 0.8762 0.7211 0.044 Uiso 1 1 calc R U
H49B H 0.5434 0.7745 0.6625 0.044 Uiso 1 1 calc R U
H49C H 0.5096 0.8856 0.6509 0.044 Uiso 1 1 calc R U
C50 C 0.7991(5) 1.0113(3) 0.5965(3) 0.0336(10) Uani 1 1 d . .
H50A H 0.7148 1.0441 0.5902 0.050 Uiso 1 1 calc R U
H50B H 0.8611 1.0234 0.5520 0.050 Uiso 1 1 calc R U
H50C H 0.8558 1.0414 0.6479 0.050 Uiso 1 1 calc R U
C51 C 0.6620(4) 0.8087(3) 0.4884(2) 0.0276(9) Uani 1 1 d . .
C52 C 0.5717(5) 0.6982(3) 0.4848(3) 0.0381(10) Uani 1 1 d . .
H52A H 0.4878 0.6995 0.5170 0.057 Uiso 1 1 calc R U
H52B H 0.6329 0.6543 0.5064 0.057 Uiso 1 1 calc R U
H52C H 0.5368 0.6701 0.4287 0.057 Uiso 1 1 calc R U
C53 C 0.5624(5) 0.8753(4) 0.4536(3) 0.0428(11) Uani 1 1 d . .
H53A H 0.5231 0.8436 0.3988 0.064 Uiso 1 1 calc R U
H53B H 0.6195 0.9455 0.4522 0.064 Uiso 1 1 calc R U
H53C H 0.4814 0.8791 0.4877 0.064 Uiso 1 1 calc R U
C54 C 0.7883(5) 0.8037(4) 0.4349(3) 0.0430(11) Uani 1 1 d . .
H54A H 0.8478 0.7573 0.4543 0.064 Uiso 1 1 calc R U
H54B H 0.8492 0.8734 0.4370 0.064 Uiso 1 1 calc R U
H54C H 0.7488 0.7772 0.3792 0.064 Uiso 1 1 calc R U
O1 O 0.7165(3) 0.4845(2) 0.89482(17) 0.0321(7) Uani 1 1 d . .
O2 O 0.9782(3) 0.5522(2) 0.84963(16) 0.0278(6) Uani 1 1 d . .
O3 O 0.7786(4) 0.3434(3) 0.9333(2) 0.0421(8) Uani 1 1 d . .
O4 O 1.0590(4) 0.4193(3) 0.8918(3) 0.0594(11) Uani 1 1 d . U
O5 O 0.7551(2) 0.66744(19) 0.67363(15) 0.0193(5) Uani 1 1 d . .
P1 P 0.72359(10) 0.57753(7) 0.73305(6) 0.0201(2) Uani 1 1 d . .
Ru1 Ru 0.80979(4) 0.63056(3) 0.86720(2) 0.02712(12) Uani 1 1 d . .
Si1 Si 0.73314(10) 0.86814(8) 0.59555(6) 0.0202(2) Uani 1 1 d . .
C101 C 0.7521(11) 0.0831(9) 0.8396(7) 0.132(4) Uiso 1 1 d D U
H10D H 0.7961 0.0381 0.8712 0.199 Uiso 1 1 calc R U
H10E H 0.7625 0.0638 0.7822 0.199 Uiso 1 1 calc R U
H10F H 0.8018 0.1557 0.8565 0.199 Uiso 1 1 calc R U
C102 C 0.5845(12) 0.0699(10) 0.8539(8) 0.143(4) Uiso 1 1 d D U
H10G H 0.5326 -0.0030 0.8370 0.171 Uiso 1 1 calc R U
H10H H 0.5721 0.0893 0.9117 0.171 Uiso 1 1 calc R U
C103 C 0.5261(11) 0.1400(9) 0.8045(7) 0.127(3) Uiso 1 1 d D U
H10I H 0.5519 0.1260 0.7483 0.152 Uiso 1 1 calc R U
H10J H 0.5721 0.2130 0.8258 0.152 Uiso 1 1 calc R U
C104 C 0.3608(15) 0.1252(13) 0.8049(11) 0.208(5) Uiso 1 1 d D U
H10K H 0.3164 0.0729 0.7581 0.249 Uiso 1 1 calc R U
H10L H 0.3324 0.0946 0.8541 0.249 Uiso 1 1 calc R U
C105 C 0.2946(17) 0.2136(14) 0.8024(12) 0.231(7) Uiso 1 1 d D U
H10M H 0.3268 0.2517 0.7573 0.277 Uiso 1 1 calc R U
H10N H 0.3171 0.2617 0.8537 0.277 Uiso 1 1 calc R U
C106 C 0.1245(15) 0.1603(12) 0.7887(9) 0.182(6) Uiso 1 1 d D U
H10O H 0.0667 0.2139 0.7859 0.273 Uiso 1 1 calc R U
H10P H 0.1060 0.1121 0.7381 0.273 Uiso 1 1 calc R U
H10Q H 0.0964 0.1220 0.8337 0.273 Uiso 1 1 calc R U

loop_
_atom_site_aniso_label
_atom_site_aniso_U_11
_atom_site_aniso_U_22
_atom_site_aniso_U_33
_atom_site_aniso_U_23
_atom_site_aniso_U_13
_atom_site_aniso_U_12
C1 0.057(3) 0.059(3) 0.036(3) 0.014(2) 0.019(2) 0.038(3)
C2 0.053(3) 0.049(3) 0.037(3) 0.016(2) 0.014(2) 0.033(2)
C3 0.054(3) 0.032(2) 0.024(2) 0.0076(17) 0.0060(19) 0.024(2)
C4 0.053(3) 0.032(2) 0.028(2) 0.0044(18) 0.005(2) 0.016(2)
C5 0.061(3) 0.036(2) 0.021(2) 0.0039(18) 0.0012(19) 0.022(2)
C6 0.064(3) 0.046(3) 0.026(2) 0.012(2) 0.013(2) 0.033(2)
C7 0.056(3) 0.084(4) 0.063(4) 0.031(3) 0.030(3) 0.038(3)
C8 0.057(3) 0.041(3) 0.034(2) 0.010(2) 0.003(2) 0.011(2)
C9 0.084(4) 0.051(3) 0.059(4) -0.003(3) 0.008(3) -0.001(3)
C10 0.037(3) 0.055(3) 0.048(3) 0.022(2) 0.002(2) 0.008(2)
C21 0.037(2) 0.035(2) 0.027(2) 0.0120(18) 0.0077(17) 0.0142(19)
C22 0.039(2) 0.042(3) 0.031(2) 0.0186(19) 0.0102(18) 0.021(2)
C31 0.0139(16) 0.0221(19) 0.0255(19) 0.0073(15) 0.0007(14) 0.0061(14)
C32 0.037(2) 0.026(2) 0.027(2) 0.0111(17) 0.0027(17) 0.0094(17)
C33 0.044(2) 0.023(2) 0.036(2) 0.0071(18) -0.0044(19) 0.0112(18)
C34 0.023(2) 0.024(2) 0.041(2) -0.0022(17) -0.0020(17) 0.0087(16)
C35 0.024(2) 0.032(2) 0.032(2) 0.0019(18) 0.0070(16) 0.0031(17)
C36 0.0217(18) 0.025(2) 0.028(2) 0.0083(16) 0.0044(15) 0.0049(15)
C37 0.0194(18) 0.0226(19) 0.038(2) 0.0114(16) 0.0076(16) 0.0080(15)
C38 0.025(2) 0.030(2) 0.041(2) 0.0062(18) 0.0047(18) 0.0024(17)
C39 0.025(2) 0.031(2) 0.056(3) 0.002(2) -0.005(2) 0.0075(18)
C40 0.018(2) 0.037(3) 0.078(4) 0.014(2) 0.011(2) 0.0087(18)
C41 0.030(3) 0.105(5) 0.075(4) 0.041(4) 0.022(3) 0.009(3)
C42 0.028(2) 0.096(4) 0.055(3) 0.039(3) 0.011(2) 0.012(3)
C43 0.0153(16) 0.0206(18) 0.0195(17) 0.0041(14) 0.0024(13) 0.0061(14)
C44 0.0147(17) 0.0208(18) 0.0257(19) 0.0068(15) 0.0018(14) 0.0059(14)
C45 0.0195(19) 0.027(2) 0.046(2) 0.0188(19) 0.0042(17) 0.0058(16)
C46 0.0145(18) 0.036(2) 0.048(3) 0.016(2) 0.0054(17) 0.0039(16)
C47 0.0176(18) 0.032(2) 0.033(2) 0.0048(17) -0.0010(15) 0.0132(16)
C48 0.0198(18) 0.0235(19) 0.0247(19) 0.0077(15) 0.0002(14) 0.0094(15)
C49 0.0176(18) 0.033(2) 0.041(2) 0.0099(18) 0.0054(16) 0.0128(16)
C50 0.027(2) 0.022(2) 0.054(3) 0.0111(19) -0.0050(19) 0.0076(16)
C51 0.026(2) 0.030(2) 0.031(2) 0.0101(17) -0.0034(16) 0.0130(17)
C52 0.036(2) 0.032(2) 0.042(3) 0.000(2) -0.011(2) 0.0070(19)
C53 0.045(3) 0.044(3) 0.045(3) 0.011(2) -0.012(2) 0.024(2)
C54 0.039(3) 0.057(3) 0.036(3) 0.008(2) 0.007(2) 0.016(2)
O1 0.0319(15) 0.0408(17) 0.0315(16) 0.0181(13) 0.0104(12) 0.0158(13)
O2 0.0271(14) 0.0362(16) 0.0263(14) 0.0140(12) 0.0060(11) 0.0140(12)
O3 0.0469(19) 0.0395(18) 0.0477(19) 0.0245(15) 0.0123(15) 0.0135(15)
O4 0.050(2) 0.077(3) 0.079(3) 0.055(2) 0.0334(19) 0.045(2)
O5 0.0127(11) 0.0212(13) 0.0272(14) 0.0118(11) 0.0026(10) 0.0054(10)
P1 0.0171(4) 0.0226(5) 0.0253(5) 0.0122(4) 0.0058(4) 0.0082(4)
Ru1 0.0330(2) 0.0326(2) 0.02320(18) 0.01352(13) 0.00691(13) 0.01722(14)
Si1 0.0138(5) 0.0180(5) 0.0315(6) 0.0088(4) 0.0006(4) 0.0065(4)

loop_
_atom_type_symbol
_atom_type_description
_atom_type_scat_dispersion_real
_atom_type_scat_dispersion_imag
_atom_type_scat_source
C C 0.0033 0.0016 'International Tables Vol C Tables 4.2.6.8 and 6.1.1.4'
H H 0.0000 0.0000 'International Tables Vol C Tables 4.2.6.8 and 6.1.1.4'
O O 0.0106 0.0060 'International Tables Vol C Tables 4.2.6.8 and 6.1.1.4'
Si Si 0.0817 0.0704 'International Tables Vol C Tables 4.2.6.8 and 6.1.1.4'
Ru Ru -1.2594 0.8363 'International Tables Vol C Tables 4.2.6.8 and 6.1.1.4'
P P 0.1023 0.0942 'International Tables Vol C Tables 4.2.6.8 and 6.1.1.4'

loop_
_geom_angle_atom_site_label_1
_geom_angle_atom_site_label_2
_geom_angle_atom_site_label_3
_geom_angle
C2 C1 C6 117.5(5)
C2 C1 C7 122.5(5)
C6 C1 C7 120.1(4)
C2 C1 Ru1 70.9(3)
C6 C1 Ru1 71.7(2)
C7 C1 Ru1 129.0(4)
C3 C2 C1 120.1(4)
C3 C2 Ru1 71.0(2)
C1 C2 Ru1 71.9(3)
C3 C2 H2 119.5
C1 C2 H2 119.5
Ru1 C2 H2 119.5
C2 C3 C4 122.2(4)
C2 C3 Ru1 71.7(3)
C4 C3 Ru1 72.6(2)
C2 C3 H3 118.3
C4 C3 H3 118.3
Ru1 C3 H3 118.3
C3 C4 C5 117.4(4)
C3 C4 C8 120.8(4)
C5 C4 C8 121.5(4)
C3 C4 Ru1 70.2(3)
C5 C4 Ru1 71.8(3)
C8 C4 Ru1 134.1(3)
C6 C5 C4 119.9(4)
C6 C5 Ru1 71.8(3)
C4 C5 Ru1 70.5(3)
C6 C5 H5 119.4
C4 C5 H5 119.4
Ru1 C5 H5 119.4
C5 C6 C1 122.9(4)
C5 C6 Ru1 72.7(3)
C1 C6 Ru1 70.7(3)
C5 C6 H6 117.7
C1 C6 H6 117.7
Ru1 C6 H6 117.7
C1 C7 H7A 109.5
C1 C7 H7B 109.5
H7A C7 H7B 109.5
C1 C7 H7C 109.5
H7A C7 H7C 109.5
H7B C7 H7C 109.5
C4 C8 C10 113.4(4)
C4 C8 C9 108.0(4)
C10 C8 C9 111.2(5)
C4 C8 H8 108.0
C10 C8 H8 108.0
C9 C8 H8 108.0
C8 C9 H9A 109.5
C8 C9 H9B 109.5
H9A C9 H9B 109.5
C8 C9 H9C 109.5
H9A C9 H9C 109.5
H9B C9 H9C 109.5
C8 C10 H10A 109.5
C8 C10 H10B 109.5
H10A C10 H10B 109.5
C8 C10 H10C 109.5
H10A C10 H10C 109.5
H10B C10 H10C 109.5
O3 C21 O1 124.9(4)
O3 C21 C22 120.9(4)
O1 C21 C22 114.0(3)
O4 C22 O2 125.2(4)
O4 C22 C21 119.6(4)
O2 C22 C21 115.1(3)
C32 C31 C36 119.1(4)
C32 C31 P1 118.7(3)
C36 C31 P1 122.2(3)
C33 C32 C31 120.0(4)
C33 C32 H32 120.0
C31 C32 H32 120.0
C34 C33 C32 120.6(4)
C34 C33 H33 119.7
C32 C33 H33 119.7
C33 C34 C35 119.7(4)
C33 C34 H34 120.1
C35 C34 H34 120.1
C36 C35 C34 120.3(4)
C36 C35 H35 119.8
C34 C35 H35 119.8
C35 C36 C31 120.2(4)
C35 C36 H36 119.9
C31 C36 H36 119.9
C38 C37 C42 119.5(4)
C38 C37 P1 122.2(3)
C42 C37 P1 118.2(3)
C37 C38 C39 119.8(4)
C37 C38 H38 120.1
C39 C38 H38 120.1
C40 C39 C38 120.4(5)
C40 C39 H39 119.8
C38 C39 H39 119.8
C41 C40 C39 119.9(4)
C41 C40 H40 120.0
C39 C40 H40 120.0
C40 C41 C42 120.9(5)
C40 C41 H41 119.6
C42 C41 H41 119.6
C37 C42 C41 119.6(5)
C37 C42 H42 120.2
C41 C42 H42 120.2
C48 C43 C44 122.7(3)
C48 C43 O5 121.2(3)
C44 C43 O5 116.1(3)
C43 C44 C45 116.0(3)
C43 C44 Si1 126.3(3)
C45 C44 Si1 117.7(3)
C46 C45 C44 122.2(4)
C46 C45 H45 118.9
C44 C45 H45 118.9
C47 C46 C45 119.8(4)
C47 C46 H46 120.1
C45 C46 H46 120.1
C46 C47 C48 120.2(3)
C46 C47 H47 119.9
C48 C47 H47 119.9
C47 C48 C43 119.1(3)
C47 C48 H48 120.5
C43 C48 H48 120.5
Si1 C49 H49A 109.5
Si1 C49 H49B 109.5
H49A C49 H49B 109.5
Si1 C49 H49C 109.5
H49A C49 H49C 109.5
H49B C49 H49C 109.5
Si1 C50 H50A 109.5
Si1 C50 H50B 109.5
H50A C50 H50B 109.5
Si1 C50 H50C 109.5
H50A C50 H50C 109.5
H50B C50 H50C 109.5
C54 C51 C52 107.8(4)
C54 C51 C53 109.0(4)
C52 C51 C53 108.0(4)
C54 C51 Si1 111.0(3)
C52 C51 Si1 111.7(3)
C53 C51 Si1 109.3(3)
C51 C52 H52A 109.5
C51 C52 H52B 109.5
H52A C52 H52B 109.5
C51 C52 H52C 109.5
H52A C52 H52C 109.5
H52B C52 H52C 109.5
C51 C53 H53A 109.5
C51 C53 H53B 109.5
H53A C53 H53B 109.5
C51 C53 H53C 109.5
H53A C53 H53C 109.5
H53B C53 H53C 109.5
C51 C54 H54A 109.5
C51 C54 H54B 109.5
H54A C54 H54B 109.5
C51 C54 H54C 109.5
H54A C54 H54C 109.5
H54B C54 H54C 109.5
C21 O1 Ru1 114.7(3)
C22 O2 Ru1 114.0(2)
C43 O5 P1 124.2(2)
O5 P1 C37 99.17(15)
O5 P1 C31 102.53(15)
C37 P1 C31 101.55(17)
O5 P1 Ru1 115.50(10)
C37 P1 Ru1 113.90(14)
C31 P1 Ru1 121.07(12)
O2 Ru1 O1 78.40(11)
O2 Ru1 C3 125.08(15)
O1 Ru1 C3 156.25(14)
O2 Ru1 C2 162.31(16)
O1 Ru1 C2 119.20(16)
C3 Ru1 C2 37.24(18)
O2 Ru1 C1 151.24(15)
O1 Ru1 C1 90.48(16)
C3 Ru1 C1 67.09(18)
C2 Ru1 C1 37.19(17)
O2 Ru1 C4 96.32(15)
O1 Ru1 C4 150.21(14)
C3 Ru1 C4 37.25(17)
C2 Ru1 C4 67.63(19)
C1 Ru1 C4 80.2(2)
O2 Ru1 C6 114.99(14)
O1 Ru1 C6 89.30(15)
C3 Ru1 C6 77.71(16)
C2 Ru1 C6 66.48(17)
C1 Ru1 C6 37.59(18)
C4 Ru1 C6 66.14(18)
O2 Ru1 C5 92.93(15)
O1 Ru1 C5 112.71(14)
C3 Ru1 C5 66.75(16)
C2 Ru1 C5 78.93(18)
C1 Ru1 C5 66.8(2)
C4 Ru1 C5 37.73(16)
C6 Ru1 C5 35.48(18)
O2 Ru1 P1 89.43(8)
O1 Ru1 P1 90.06(9)
C3 Ru1 P1 93.43(11)
C2 Ru1 P1 92.18(13)
C1 Ru1 P1 117.31(14)
C4 Ru1 P1 119.40(12)
C6 Ru1 P1 154.88(13)
C5 Ru1 P1 157.13(12)
C49 Si1 C50 108.1(2)
C49 Si1 C44 111.98(17)
C50 Si1 C44 106.54(17)
C49 Si1 C51 111.39(19)
C50 Si1 C51 107.96(19)
C44 Si1 C51 110.68(17)
C102 C101 H10D 109.5
C102 C101 H10E 109.5
H10D C101 H10E 109.5
C102 C101 H10F 109.5
H10D C101 H10F 109.5
H10E C101 H10F 109.5
C103 C102 C101 106.2(9)
C103 C102 H10G 110.5
C101 C102 H10G 110.5
C103 C102 H10H 110.5
C101 C102 H10H 110.5
H10G C102 H10H 108.7
C102 C103 C104 111.6(11)
C102 C103 H10I 109.3
C104 C103 H10I 109.3
C102 C103 H10J 109.3
C104 C103 H10J 109.3
H10I C103 H10J 108.0
C105 C104 C103 119.1(13)
C105 C104 H10K 107.6
C103 C104 H10K 107.6
C105 C104 H10L 107.6
C103 C104 H10L 107.6
H10K C104 H10L 107.0
C104 C105 C106 101.8(13)
C104 C105 H10M 111.4
C106 C105 H10M 111.4
C104 C105 H10N 111.4
C106 C105 H10N 111.4
H10M C105 H10N 109.3
C105 C106 H10O 109.5
C105 C106 H10P 109.5
H10O C106 H10P 109.5
C105 C106 H10Q 109.5
H10O C106 H10Q 109.5
H10P C106 H10Q 109.5

loop_
_geom_bond_atom_site_label_1
_geom_bond_atom_site_label_2
_geom_bond_distance
C1 C2 1.413(6)
C1 C6 1.436(7)
C1 C7 1.499(8)
C1 Ru1 2.222(4)
C2 C3 1.407(7)
C2 Ru1 2.208(4)
C2 H2 1.0000
C3 C4 1.414(6)
C3 Ru1 2.199(4)
C3 H3 1.0000
C4 C5 1.448(6)
C4 C8 1.502(7)
C4 Ru1 2.229(5)
C5 C6 1.366(7)
C5 Ru1 2.247(5)
C5 H5 1.0000
C6 Ru1 2.235(4)
C6 H6 1.0000
C7 H7A 0.9800
C7 H7B 0.9800
C7 H7C 0.9800
C8 C10 1.513(7)
C8 C9 1.541(8)
C8 H8 1.0000
C9 H9A 0.9800
C9 H9B 0.9800
C9 H9C 0.9800
C10 H10A 0.9800
C10 H10B 0.9800
C10 H10C 0.9800
C21 O3 1.221(5)
C21 O1 1.289(5)
C21 C22 1.547(6)
C22 O4 1.214(5)
C22 O2 1.295(5)
C31 C32 1.392(5)
C31 C36 1.398(5)
C31 P1 1.827(4)
C32 C33 1.385(6)
C32 H32 0.9500
C33 C34 1.379(6)
C33 H33 0.9500
C34 C35 1.385(6)
C34 H34 0.9500
C35 C36 1.379(6)
C35 H35 0.9500
C36 H36 0.9500
C37 C38 1.372(6)
C37 C42 1.387(6)
C37 P1 1.813(4)
C38 C39 1.400(6)
C38 H38 0.9500
C39 C40 1.369(7)
C39 H39 0.9500
C40 C41 1.353(8)
C40 H40 0.9500
C41 C42 1.395(7)
C41 H41 0.9500
C42 H42 0.9500
C43 C48 1.387(5)
C43 C44 1.399(5)
C43 O5 1.400(4)
C44 C45 1.401(5)
C44 Si1 1.894(4)
C45 C46 1.384(5)
C45 H45 0.9500
C46 C47 1.380(6)
C46 H46 0.9500
C47 C48 1.385(5)
C47 H47 0.9500
C48 H48 0.9500
C49 Si1 1.862(4)
C49 H49A 0.9800
C49 H49B 0.9800
C49 H49C 0.9800
C50 Si1 1.874(4)
C50 H50A 0.9800
C50 H50B 0.9800
C50 H50C 0.9800
C51 C54 1.530(6)
C51 C52 1.531(6)
C51 C53 1.545(5)
C51 Si1 1.895(4)
C52 H52A 0.9800
C52 H52B 0.9800
C52 H52C 0.9800
C53 H53A 0.9800
C53 H53B 0.9800
C53 H53C 0.9800
C54 H54A 0.9800
C54 H54B 0.9800
C54 H54C 0.9800
O1 Ru1 2.079(3)
O2 Ru1 2.069(3)
O5 P1 1.641(2)
P1 Ru1 2.3190(11)
C101 C102 1.578(11)
C101 H10D 0.9800
C101 H10E 0.9800
C101 H10F 0.9800
C102 C103 1.481(11)
C102 H10G 0.9900
C102 H10H 0.9900
C103 C104 1.520(14)
C103 H10I 0.9900
C103 H10J 0.9900
C104 C105 1.436(15)
C104 H10K 0.9900
C104 H10L 0.9900
C105 C106 1.597(12)
C105 H10M 0.9900
C105 H10N 0.9900
C106 H10O 0.9800
C106 H10P 0.9800
C106 H10Q 0.9800

loop_
_geom_torsion_atom_site_label_1
_geom_torsion_atom_site_label_2
_geom_torsion_atom_site_label_3
_geom_torsion_atom_site_label_4
_geom_torsion
C6 C1 C2 C3 2.0(7)
C7 C1 C2 C3 -178.9(5)
Ru1 C1 C2 C3 -54.3(4)
C6 C1 C2 Ru1 56.3(4)
C7 C1 C2 Ru1 -124.7(5)
C1 C2 C3 C4 0.2(7)
Ru1 C2 C3 C4 -54.5(4)
C1 C2 C3 Ru1 54.7(4)
C2 C3 C4 C5 -1.7(6)
Ru1 C3 C4 C5 -55.9(4)
C2 C3 C4 C8 -175.6(4)
Ru1 C3 C4 C8 130.3(4)
C2 C3 C4 Ru1 54.2(4)
C3 C4 C5 C6 1.0(6)
C8 C4 C5 C6 174.8(4)
Ru1 C4 C5 C6 -54.1(4)
C3 C4 C5 Ru1 55.1(4)
C8 C4 C5 Ru1 -131.1(4)
C4 C5 C6 C1 1.2(7)
Ru1 C5 C6 C1 -52.2(4)
C4 C5 C6 Ru1 53.4(4)
C2 C1 C6 C5 -2.7(7)
C7 C1 C6 C5 178.2(5)
Ru1 C1 C6 C5 53.1(4)
C2 C1 C6 Ru1 -55.8(4)
C7 C1 C6 Ru1 125.1(5)
C3 C4 C8 C10 -141.0(4)
C5 C4 C8 C10 45.4(6)
Ru1 C4 C8 C10 -49.4(6)
C3 C4 C8 C9 95.4(5)
C5 C4 C8 C9 -78.3(6)
Ru1 C4 C8 C9 -173.0(4)
O3 C21 C22 O4 -4.0(7)
O1 C21 C22 O4 -179.6(5)
O3 C21 C22 O2 173.8(4)
O1 C21 C22 O2 -1.9(6)
C36 C31 C32 C33 1.4(6)
P1 C31 C32 C33 178.7(3)
C31 C32 C33 C34 -0.6(6)
C32 C33 C34 C35 -0.4(6)
C33 C34 C35 C36 0.6(6)
C34 C35 C36 C31 0.3(6)
C32 C31 C36 C35 -1.2(6)
P1 C31 C36 C35 -178.4(3)
C42 C37 C38 C39 1.0(7)
P1 C37 C38 C39 178.2(3)
C37 C38 C39 C40 -0.9(7)
C38 C39 C40 C41 0.7(8)
C39 C40 C41 C42 -0.6(10)
C38 C37 C42 C41 -0.8(9)
P1 C37 C42 C41 -178.2(5)
C40 C41 C42 C37 0.7(10)
C48 C43 C44 C45 1.2(6)
O5 C43 C44 C45 -177.7(3)
C48 C43 C44 Si1 -179.5(3)
O5 C43 C44 Si1 1.6(5)
C43 C44 C45 C46 0.0(6)
Si1 C44 C45 C46 -179.4(4)
C44 C45 C46 C47 -0.9(7)
C45 C46 C47 C48 0.7(7)
C46 C47 C48 C43 0.4(6)
C44 C43 C48 C47 -1.4(6)
O5 C43 C48 C47 177.4(3)
O3 C21 O1 Ru1 171.8(4)
C22 C21 O1 Ru1 -12.7(5)
O4 C22 O2 Ru1 -166.9(4)
C21 C22 O2 Ru1 15.5(5)
C48 C43 O5 P1 17.7(5)
C44 C43 O5 P1 -163.5(3)
C43 O5 P1 C37 177.8(3)
C43 O5 P1 C31 -78.1(3)
C43 O5 P1 Ru1 55.6(3)
C38 C37 P1 O5 34.9(4)
C42 C37 P1 O5 -147.9(4)
C38 C37 P1 C31 -70.0(4)
C42 C37 P1 C31 107.2(4)
C38 C37 P1 Ru1 158.1(3)
C42 C37 P1 Ru1 -24.6(4)
C32 C31 P1 O5 -178.9(3)
C36 C31 P1 O5 -1.7(3)
C32 C31 P1 C37 -76.7(3)
C36 C31 P1 C37 100.5(3)
C32 C31 P1 Ru1 50.6(3)
C36 C31 P1 Ru1 -132.2(3)
C43 C44 Si1 C49 37.9(4)
C45 C44 Si1 C49 -142.9(3)
C43 C44 Si1 C50 155.8(3)
C45 C44 Si1 C50 -24.9(4)
C43 C44 Si1 C51 -87.1(4)
C45 C44 Si1 C51 92.2(3)
C54 C51 Si1 C49 -167.6(3)
C52 C51 Si1 C49 -47.3(3)
C53 C51 Si1 C49 72.1(3)
C54 C51 Si1 C50 73.9(3)
C52 C51 Si1 C50 -165.8(3)
C53 C51 Si1 C50 -46.4(4)
C54 C51 Si1 C44 -42.4(3)
C52 C51 Si1 C44 77.9(3)
C53 C51 Si1 C44 -162.6(3)
C101 C102 C103 C104 173.2(11)
C102 C103 C104 C105 145.4(16)
C103 C104 C105 C106 170.8(14)
